data_8101952
loop_
_publ_author_name
'Li, P.'
'Liu, Z.-H.'

_publ_section_title
;
Crystal structure of dimethylammonium bis(salicylato)borate, [NH~2~
(CH~3~)~2~][BO~4~(C~7~H~4~O)~2~]
;
_journal_issue 2
_journal_name_full 'Zeitschrift f\"ur Kristallographie - New Crystal Structures'
_journal_page_first 179
_journal_page_last 180
_journal_volume 221
_journal_year 2006
_chemical_formula_sum 'C16 H16 B N O6'
_chemical_formula_weight 329.11
_chemical_name_systematic
; 
 dimethylammonium bis(salicylato)borate
;
_space_group_IT_number 41
_symmetry_cell_setting orthorhombic
_symmetry_space_group_name_Hall 'A 2 -2ab'
_symmetry_space_group_name_H-M 'A b a 2'
_atom_sites_solution_hydrogens geom
_atom_sites_solution_primary direct
_atom_sites_solution_secondary difmap
_audit_creation_method SHELXL-97
_cell_angle_alpha 90.00
_cell_angle_beta 90.00
_cell_angle_gamma 90.00
_cell_formula_units_Z 4
_cell_length_a 8.544(7)
_cell_length_b 19.679(16)
_cell_length_c 9.117(7)
_cell_measurement_reflns_used 586
_cell_measurement_temperature 298(2)
_cell_measurement_theta_max 20.101
_cell_measurement_theta_min 3.258
_cell_volume 1533(2)
_computing_cell_refinement 'Bruker SMART'
_computing_data_collection 'Bruker SMART'
_computing_data_reduction 'Bruker SAINT'
_computing_molecular_graphics 'Bruker SHELXTL'
_computing_publication_material 'Bruker SHELXTL'
_computing_structure_refinement 'SHELXL-97 (Sheldrick, 1997)'
_computing_structure_solution 'SHELXS-97 (Sheldrick, 1990)'
_diffrn_ambient_temperature 298(2)
_diffrn_measured_fraction_theta_full 0.999
_diffrn_measured_fraction_theta_max 0.999
_diffrn_measurement_device_type 'Bruker SMART CCD'
_diffrn_measurement_method phi/omega
_diffrn_radiation_monochromator graphite
_diffrn_radiation_source 'fine-focus sealed tube'
_diffrn_radiation_type MoK\a
_diffrn_radiation_wavelength 0.71073
_diffrn_reflns_av_R_equivalents 0.0815
_diffrn_reflns_av_sigmaI/netI 0.0876
_diffrn_reflns_limit_h_max 10
_diffrn_reflns_limit_h_min -8
_diffrn_reflns_limit_k_max 23
_diffrn_reflns_limit_k_min -20
_diffrn_reflns_limit_l_max 10
_diffrn_reflns_limit_l_min -10
_diffrn_reflns_number 3779
_diffrn_reflns_theta_full 24.99
_diffrn_reflns_theta_max 24.99
_diffrn_reflns_theta_min 3.16
_exptl_absorpt_coefficient_mu 0.108
_exptl_absorpt_correction_T_max 0.9861
_exptl_absorpt_correction_T_min 0.9559
_exptl_absorpt_correction_type multi-scan
_exptl_absorpt_process_details sadabs
_exptl_crystal_colour colorless
_exptl_crystal_density_diffrn 1.426
_exptl_crystal_density_method 'not measured'
_exptl_crystal_description square
_exptl_crystal_F_000 688
_exptl_crystal_size_max 0.42
_exptl_crystal_size_mid 0.37
_exptl_crystal_size_min 0.13
_refine_diff_density_max 0.177
_refine_diff_density_min -0.163
_refine_diff_density_rms 0.048
_refine_ls_abs_structure_details 'Flack H D (1983), Acta Cryst. A39, 876-881'
_refine_ls_abs_structure_Flack 1(3)
_refine_ls_extinction_method none
_refine_ls_goodness_of_fit_ref 1.001
_refine_ls_matrix_type full
_refine_ls_number_parameters 111
_refine_ls_number_reflns 1302
_refine_ls_number_restraints 1
_refine_ls_restrained_S_all 1.000
_refine_ls_R_factor_all 0.1095
_refine_ls_R_factor_gt 0.0518
_refine_ls_shift/su_max 0.000
_refine_ls_shift/su_mean 0.000
_refine_ls_structure_factor_coef Fsqd
_refine_ls_weighting_details 'calc w=1/[\s^2^(Fo^2^)+(0.0532P)^2^+0.0000P] where P=(Fo^2^+2Fc^2^)/3'
_refine_ls_weighting_scheme calc
_refine_ls_wR_factor_gt 0.1117
_refine_ls_wR_factor_ref 0.1360
_reflns_number_gt 756
_reflns_number_total 1302
_reflns_threshold_expression >2sigma(I)
_cod_data_source_file 1267-1755.cff
_cod_data_source_block 060123d
_cod_depositor_comments
;
The following automatic conversions were performed:
'_symmetry_cell_setting' value 'Orthorhombic' changed to 'orthorhombic'
according to '/home/saulius/struct/CIF-dictionaries/cif_core.dic'
dictionary named 'cif_core.dic' version 2.4.1 from 2010-06-29.

Automatic conversion script
Id: cif_fix_enum 1555 2011-01-17 13:19:09Z saulius 
;
_cod_original_sg_symbol_H-M Aba2
_cod_database_code 8101952

loop_
_symmetry_equiv_pos_as_xyz
'x, y, z'
'-x, -y, z'
'x+1/2, -y+1/2, z'
'-x+1/2, y+1/2, z'
'x, y+1/2, z+1/2'
'-x, -y+1/2, z+1/2'
'x+1/2, -y+1, z+1/2'
'-x+1/2, y+1, z+1/2'

loop_
_atom_site_label
_atom_site_type_symbol
_atom_site_fract_x
_atom_site_fract_y
_atom_site_fract_z
_atom_site_U_iso_or_equiv
_atom_site_adp_type
_atom_site_occupancy
_atom_site_symmetry_multiplicity
_atom_site_Wyckoff_symbol
_atom_site_calc_flag
_atom_site_refinement_flags
_atom_site_disorder_assembly
_atom_site_disorder_group
N1 N 0.0000 0.0000 0.9318(7) 0.0559(15) Uani 1 4 a d S . .
H1A H 0.0815 -0.0104 0.9902 0.067 Uiso 0.50 8 b calc PR . .
H1B H -0.0815 0.0104 0.9902 0.067 Uiso 0.50 8 b calc PR . .
O1 O -0.2369(4) 0.09822(18) 0.5571(4) 0.0761(11) Uani 1 8 b d . . .
O2 O -0.1302(3) 0.02217(15) 0.4135(4) 0.0500(8) Uani 1 8 b d . . .
O3 O 0.0565(3) 0.05413(15) 0.2255(3) 0.0486(8) Uani 1 8 b d . . .
B1 B 0.0000 0.0000 0.3154(9) 0.0451(19) Uani 1 4 a d S . .
C1 C -0.1359(5) 0.0844(2) 0.4680(5) 0.0492(12) Uani 1 8 b d . . .
C2 C -0.0211(4) 0.1326(2) 0.4113(5) 0.0424(11) Uani 1 8 b d . . .
C3 C 0.0662(4) 0.1166(2) 0.2874(5) 0.0431(11) Uani 1 8 b d . . .
C4 C 0.1667(5) 0.1639(2) 0.2270(6) 0.0557(13) Uani 1 8 b d . . .
H4 H 0.2231 0.1537 0.1426 0.067 Uiso 1 8 b calc R . .
C5 C 0.1820(6) 0.2261(2) 0.2933(7) 0.0625(15) Uani 1 8 b d . . .
H5 H 0.2500 0.2579 0.2531 0.075 Uiso 1 8 b calc R . .
C6 C 0.0992(7) 0.2427(2) 0.4179(8) 0.0652(14) Uani 1 8 b d . . .
H6 H 0.1131 0.2846 0.4632 0.078 Uiso 1 8 b calc R . .
C7 C -0.0038(6) 0.1961(3) 0.4737(6) 0.0616(15) Uani 1 8 b d . . .
H7 H -0.0634 0.2075 0.5555 0.074 Uiso 1 8 b calc R . .
C8 C 0.0407(7) 0.0601(3) 0.8464(8) 0.093(2) Uani 1 8 b d . . .
H8A H 0.1335 0.0512 0.7902 0.139 Uiso 1 8 b calc R . .
H8B H 0.0592 0.0976 0.9114 0.139 Uiso 1 8 b calc R . .
H8C H -0.0439 0.0711 0.7812 0.139 Uiso 1 8 b calc R . .

loop_
_atom_site_aniso_label
_atom_site_aniso_U_11
_atom_site_aniso_U_22
_atom_site_aniso_U_33
_atom_site_aniso_U_23
_atom_site_aniso_U_13
_atom_site_aniso_U_12
N1 0.047(3) 0.064(4) 0.057(4) 0.000 0.000 0.002(3)
O1 0.0604(19) 0.086(3) 0.082(3) -0.007(2) 0.029(2) 0.010(2)
O2 0.0405(16) 0.0502(19) 0.059(2) 0.0024(19) 0.0096(17) -0.0027(14)
O3 0.0550(18) 0.0434(19) 0.0473(19) 0.0000(16) 0.0057(16) -0.0037(14)
B1 0.044(4) 0.036(4) 0.055(5) 0.000 0.000 -0.010(3)
C1 0.040(2) 0.048(3) 0.059(3) 0.000(3) -0.001(3) 0.002(2)
C2 0.035(2) 0.042(3) 0.050(3) -0.002(2) -0.002(2) 0.0020(19)
C3 0.040(2) 0.037(3) 0.051(3) 0.005(2) -0.007(2) -0.001(2)
C4 0.052(3) 0.057(3) 0.057(3) 0.011(3) -0.001(3) -0.007(3)
C5 0.059(3) 0.043(3) 0.085(4) 0.016(3) -0.019(3) -0.008(2)
C6 0.072(3) 0.042(3) 0.082(4) -0.006(3) -0.019(3) 0.003(3)
C7 0.060(3) 0.050(3) 0.075(4) -0.008(3) -0.012(3) 0.011(3)
C8 0.076(3) 0.089(4) 0.114(6) 0.037(4) 0.008(3) -0.008(3)

loop_
_atom_type_symbol
_atom_type_description
_atom_type_scat_dispersion_real
_atom_type_scat_dispersion_imag
_atom_type_scat_source
C C 0.0033 0.0016 'International Tables Vol C Tables 4.2.6.8 and 6.1.1.4'
H H 0.0000 0.0000 'International Tables Vol C Tables 4.2.6.8 and 6.1.1.4'
O O 0.0106 0.0060 'International Tables Vol C Tables 4.2.6.8 and 6.1.1.4'
N N 0.0061 0.0033 'International Tables Vol C Tables 4.2.6.8 and 6.1.1.4'
B B 0.0013 0.0007 'International Tables Vol C Tables 4.2.6.8 and 6.1.1.4'

loop_
_geom_angle_atom_site_label_1
_geom_angle_atom_site_label_2
_geom_angle_atom_site_label_3
_geom_angle
_geom_angle_site_symmetry_1
_geom_angle_site_symmetry_3
_geom_angle_publ_flag
C8 N1 C8 115.4(7) 2 . ?
C8 N1 H1A 108.4 2 . ?
C8 N1 H1A 108.4 . . ?
C8 N1 H1B 108.4 2 . ?
C8 N1 H1B 108.4 . . ?
H1A N1 H1B 107.5 . . ?
C1 O2 B1 121.5(3) . . ?
C3 O3 B1 117.3(4) . . ?
O3 B1 O3 109.9(6) 2 . ?
O3 B1 O2 112.20(17) 2 2 ?
O3 B1 O2 108.07(17) . 2 ?
O3 B1 O2 108.08(17) 2 . ?
O3 B1 O2 112.20(17) . . ?
O2 B1 O2 106.4(5) 2 . ?
O1 C1 O2 118.9(4) . . ?
O1 C1 C2 124.7(5) . . ?
O2 C1 C2 116.4(4) . . ?
C7 C2 C3 118.8(4) . . ?
C7 C2 C1 121.0(5) . . ?
C3 C2 C1 120.1(4) . . ?
O3 C3 C4 118.9(5) . . ?
O3 C3 C2 120.7(4) . . ?
C4 C3 C2 120.3(4) . . ?
C5 C4 C3 119.1(5) . . ?
C5 C4 H4 120.5 . . ?
C3 C4 H4 120.5 . . ?
C4 C5 C6 121.7(5) . . ?
C4 C5 H5 119.2 . . ?
C6 C5 H5 119.2 . . ?
C7 C6 C5 118.6(5) . . ?
C7 C6 H6 120.7 . . ?
C5 C6 H6 120.7 . . ?
C6 C7 C2 121.4(5) . . ?
C6 C7 H7 119.3 . . ?
C2 C7 H7 119.3 . . ?
N1 C8 H8A 109.5 . . ?
N1 C8 H8B 109.5 . . ?
H8A C8 H8B 109.5 . . ?
N1 C8 H8C 109.5 . . ?
H8A C8 H8C 109.5 . . ?
H8B C8 H8C 109.5 . . ?

loop_
_geom_bond_atom_site_label_1
_geom_bond_atom_site_label_2
_geom_bond_distance
_geom_bond_site_symmetry_2
_geom_bond_publ_flag
N1 C8 1.459(6) 2 ?
N1 C8 1.459(6) . ?
N1 H1A 0.9000 . ?
N1 H1B 0.9000 . ?
O1 C1 1.216(5) . ?
O2 C1 1.323(5) . ?
O2 B1 1.492(6) . ?
O3 C3 1.355(5) . ?
O3 B1 1.428(5) . ?
B1 O3 1.428(5) 2 ?
B1 O2 1.492(6) 2 ?
C1 C2 1.458(6) . ?
C2 C7 1.382(6) . ?
C2 C3 1.390(6) . ?
C3 C4 1.381(6) . ?
C4 C5 1.371(6) . ?
C4 H4 0.9300 . ?
C5 C6 1.377(8) . ?
C5 H5 0.9300 . ?
C6 C7 1.368(8) . ?
C6 H6 0.9300 . ?
C7 H7 0.9300 . ?
C8 H8A 0.9600 . ?
C8 H8B 0.9600 . ?
C8 H8C 0.9600 . ?

loop_
_geom_torsion_atom_site_label_1
_geom_torsion_atom_site_label_2
_geom_torsion_atom_site_label_3
_geom_torsion_atom_site_label_4
_geom_torsion
_geom_torsion_site_symmetry_1
_geom_torsion_site_symmetry_2
_geom_torsion_site_symmetry_3
_geom_torsion_site_symmetry_4
_geom_torsion_publ_flag
C3 O3 B1 O3 159.0(3) . . . 2 ?
C3 O3 B1 O2 -78.2(4) . . . 2 ?
C3 O3 B1 O2 38.7(5) . . . . ?
C1 O2 B1 O3 -154.5(4) . . . 2 ?
C1 O2 B1 O3 -33.2(6) . . . . ?
C1 O2 B1 O2 84.8(4) . . . 2 ?
B1 O2 C1 O1 -173.8(4) . . . . ?
B1 O2 C1 C2 8.2(6) . . . . ?
O1 C1 C2 C7 10.5(7) . . . . ?
O2 C1 C2 C7 -171.7(4) . . . . ?
O1 C1 C2 C3 -165.6(5) . . . . ?
O2 C1 C2 C3 12.2(5) . . . . ?
B1 O3 C3 C4 157.8(3) . . . . ?
B1 O3 C3 C2 -21.1(5) . . . . ?
C7 C2 C3 O3 177.9(4) . . . . ?
C1 C2 C3 O3 -5.9(6) . . . . ?
C7 C2 C3 C4 -1.0(6) . . . . ?
C1 C2 C3 C4 175.2(4) . . . . ?
O3 C3 C4 C5 -177.1(4) . . . . ?
C2 C3 C4 C5 1.7(6) . . . . ?
C3 C4 C5 C6 -0.4(7) . . . . ?
C4 C5 C6 C7 -1.8(7) . . . . ?
C5 C6 C7 C2 2.6(7) . . . . ?
C3 C2 C7 C6 -1.3(7) . . . . ?
C1 C2 C7 C6 -177.5(4) . . . . ?
